data_2206918
loop_
_publ_author_name
'Xiao, Yong-Jun'
'Wang, Jian-Guo'
'Li, Zheng-Ming'
'Song, Hai-Bin'

_publ_section_title
;
 <i>N</i>^2^-(2-Nitrophenylsulfonyl)-<i>N</i>^5^-<i>n</i>-propylglutamine
;
_journal_issue 10
_journal_name_full 'Acta Crystallographica Section E'
_journal_page_first o3461
_journal_page_last o3463
_journal_paper_doi 10.1107/S1600536805030114
_journal_volume 61
_journal_year 2005
_chemical_formula_iupac 'C14 H19 N3 O7 S '
_chemical_formula_moiety 'C14 H19 N3 O7 S '
_chemical_formula_sum 'C14 H19 N3 O7 S'
_chemical_formula_weight 373.38
_chemical_name_systematic
;
5-N-n-propyl-2-(2'-nitro benzenesulphonyl)glutamine
;
_space_group_IT_number 4
_symmetry_cell_setting monoclinic
_symmetry_space_group_name_Hall 'P 2yb'
_symmetry_space_group_name_H-M 'P 1 21 1'
_atom_sites_solution_hydrogens geom
_atom_sites_solution_primary direct
_atom_sites_solution_secondary difmap
_cell_angle_alpha 90.00
_cell_angle_beta 91.858(3)
_cell_angle_gamma 90.00
_cell_formula_units_Z 2
_cell_length_a 6.9215(13)
_cell_length_b 7.7539(16)
_cell_length_c 15.797(3)
_cell_measurement_reflns_used 2760
_cell_measurement_temperature 294(2)
_cell_measurement_theta_max 26.24
_cell_measurement_theta_min 2.93
_cell_volume 847.4(3)
_computing_cell_refinement 'SAINT (Bruker, 1999)'
_computing_data_collection 'SMART (Bruker, 1998)'
_computing_data_reduction SAINT
_computing_molecular_graphics 'SHELXTL (Bruker, 1999)'
_computing_publication_material SHELXTL
_computing_structure_refinement 'SHELXL97 (Sheldrick, 1997)'
_computing_structure_solution 'SHELXS97 (Sheldrick, 1997)'
_diffrn_ambient_temperature 294(2)
_diffrn_measured_fraction_theta_full 0.995
_diffrn_measured_fraction_theta_max 0.995
_diffrn_measurement_device_type 'Bruker SMART CCD area-detector'
_diffrn_measurement_method '\f and \w scans'
_diffrn_radiation_monochromator graphite
_diffrn_radiation_source 'fine-focus sealed tube'
_diffrn_radiation_type MoK\a
_diffrn_radiation_wavelength 0.71073
_diffrn_reflns_av_R_equivalents 0.0179
_diffrn_reflns_av_sigmaI/netI 0.0305
_diffrn_reflns_limit_h_max 5
_diffrn_reflns_limit_h_min -8
_diffrn_reflns_limit_k_max 9
_diffrn_reflns_limit_k_min -9
_diffrn_reflns_limit_l_max 19
_diffrn_reflns_limit_l_min -16
_diffrn_reflns_number 4767
_diffrn_reflns_theta_full 26.36
_diffrn_reflns_theta_max 26.36
_diffrn_reflns_theta_min 1.29
_diffrn_standards_decay_% 0
_diffrn_standards_number 0
_exptl_absorpt_coefficient_mu 0.234
_exptl_absorpt_correction_T_max 0.959
_exptl_absorpt_correction_T_min 0.935
_exptl_absorpt_correction_type multi-scan
_exptl_absorpt_process_details '(SADABS; Sheldrick, 1996)'
_exptl_crystal_colour colourless
_exptl_crystal_density_diffrn 1.463
_exptl_crystal_density_method 'not measured'
_exptl_crystal_description Prism
_exptl_crystal_F_000 392
_exptl_crystal_size_max 0.26
_exptl_crystal_size_mid 0.20
_exptl_crystal_size_min 0.18
_refine_diff_density_max 0.138
_refine_diff_density_min -0.171
_refine_ls_abs_structure_details 'Flack (1983), 1439 Friedel Pairs'
_refine_ls_abs_structure_Flack 0.00(6)
_refine_ls_extinction_method none
_refine_ls_goodness_of_fit_ref 1.061
_refine_ls_hydrogen_treatment mixed
_refine_ls_matrix_type full
_refine_ls_number_parameters 239
_refine_ls_number_reflns 3293
_refine_ls_number_restraints 19
_refine_ls_restrained_S_all 1.065
_refine_ls_R_factor_all 0.0347
_refine_ls_R_factor_gt 0.0287
_refine_ls_shift/su_max 0.001
_refine_ls_shift/su_mean <0.001
_refine_ls_structure_factor_coef Fsqd
_refine_ls_weighting_details 'calc w=1/[\s^2^(Fo^2^)+(0.0290P)^2^+0.1123P] where P=(Fo^2^+2Fc^2^)/3'
_refine_ls_weighting_scheme calc
_refine_ls_wR_factor_gt 0.0645
_refine_ls_wR_factor_ref 0.0685
_reflns_number_gt 2977
_reflns_number_total 3293
_reflns_threshold_expression 'I > 2\s(I)'
_cod_data_source_file ci6653.cif
_cod_data_source_block I
_cod_depositor_comments
;
The following automatic conversions were performed:
'_symmetry_cell_setting' value 'Monoclinic' changed to 'monoclinic'
according to '/home/saulius/struct/CIF-dictionaries/cif_core.dic'
dictionary named 'cif_core.dic' version 2.4.1 from 2010-06-29.

Automatic conversion script
Id: cif_fix_enum 1527 2010-12-29 10:47:43Z saulius 

The following automatic conversions were performed:

'_symmetry_cell_setting' value 'Monoclinic' changed to 'monoclinic'
according to /home/saulius/struct/CIF-dictionaries/cif_core.dic
dictionary named 'cif_core.dic' version 2.4.1 from 2010-06-29.

Automatic conversion script
Id: cif_fix_values 1715 2011-07-08 13:25:40Z adriana 
;
_cod_original_cell_volume 847.3(3)
_cod_original_sg_symbol_Hall 'P 2yb '
_cod_original_sg_symbol_H-M 'P 21'
_cod_database_code 2206918
_cod_database_fobs_code 2206918

loop_
_symmetry_equiv_pos_as_xyz
'x, y, z'
'-x, y+1/2, -z'

loop_
_atom_site_label
_atom_site_fract_x
_atom_site_fract_y
_atom_site_fract_z
_atom_site_U_iso_or_equiv
_atom_site_adp_type
_atom_site_calc_flag
_atom_site_refinement_flags
_atom_site_occupancy
_atom_site_type_symbol
S1 0.18001(6) 0.51289(6) 0.68311(3) 0.03880(12) Uani d . 1 S
O1 -0.3398(3) 0.6233(3) 0.55017(11) 0.0717(5) Uani d . 1 O
O2 -0.2398(2) 0.6410(2) 0.68034(10) 0.0639(5) Uani d . 1 O
O3 0.1560(2) 0.6676(2) 0.63517(9) 0.0549(4) Uani d . 1 O
O4 0.36377(19) 0.4296(2) 0.68935(9) 0.0573(4) Uani d . 1 O
O5 -0.1683(2) 0.5317(2) 0.88503(9) 0.0569(4) Uani d . 1 O
O6 -0.0053(2) 0.3581(2) 0.97427(10) 0.0565(4) Uani d . 1 O
H6 -0.096(4) 0.366(4) 1.0065(18) 0.077(9) Uiso d . 1 H
O7 0.2637(2) 0.8944(2) 0.91572(10) 0.0593(4) Uani d . 1 O
N1 -0.2546(2) 0.5661(2) 0.61264(12) 0.0460(4) Uani d . 1 N
N2 0.1168(2) 0.5534(2) 0.77864(9) 0.0353(4) Uani d . 1 N
H2A 0.015(3) 0.605(3) 0.7804(12) 0.032(5) Uiso d . 1 H
N3 0.4870(2) 0.7868(2) 0.83201(11) 0.0439(4) Uani d . 1 N
H3A 0.552(3) 0.699(3) 0.8216(12) 0.036(6) Uiso d . 1 H
C1 -0.1706(3) 0.3927(3) 0.60670(11) 0.0390(4) Uani d . 1 C
C2 -0.2864(4) 0.2677(3) 0.56901(14) 0.0525(6) Uani d . 1 C
H2 -0.4089 0.2961 0.5474 0.063 Uiso calc R 1 H
C3 -0.2199(4) 0.1008(3) 0.56359(15) 0.0624(7) Uani d U 1 C
H3 -0.2987 0.0152 0.5399 0.075 Uiso calc R 1 H
C4 -0.0358(4) 0.0613(3) 0.59349(14) 0.0644(7) Uani d U 1 C
H4 0.0098 -0.0512 0.5893 0.077 Uiso calc R 1 H
C5 0.0824(3) 0.1880(3) 0.62986(13) 0.0506(6) Uani d . 1 C
H5 0.2072 0.1599 0.6487 0.061 Uiso calc R 1 H
C6 0.0162(3) 0.3560(2) 0.63831(11) 0.0364(4) Uani d . 1 C
C7 0.1436(2) 0.4253(3) 0.84651(11) 0.0338(4) Uani d . 1 C
H7 0.1355 0.3105 0.8207 0.041 Uiso calc R 1 H
C8 -0.0298(3) 0.4461(3) 0.90434(12) 0.0389(4) Uani d . 1 C
C9 0.3402(3) 0.4401(3) 0.89322(12) 0.0380(4) Uani d . 1 C
H9A 0.3554 0.3423 0.9312 0.046 Uiso calc R 1 H
H9B 0.4406 0.4322 0.8520 0.046 Uiso calc R 1 H
C10 0.3718(3) 0.6050(3) 0.94448(12) 0.0413(5) Uani d . 1 C
H10A 0.2728 0.6109 0.9864 0.050 Uiso calc R 1 H
H10B 0.4954 0.5958 0.9749 0.050 Uiso calc R 1 H
C11 0.3693(3) 0.7717(3) 0.89619(12) 0.0382(4) Uani d . 1 C
C12 0.4937(3) 0.9371(3) 0.77660(13) 0.0528(6) Uani d . 1 C
H12A 0.3679 0.9922 0.7743 0.063 Uiso calc R 1 H
H12B 0.5221 0.8996 0.7198 0.063 Uiso calc R 1 H
C13 0.6454(4) 1.0679(3) 0.80635(16) 0.0644(7) Uani d . 1 C
H13A 0.6504 1.1601 0.7650 0.077 Uiso calc R 1 H
H13B 0.6061 1.1178 0.8594 0.077 Uiso calc R 1 H
C14 0.8432(4) 0.9928(4) 0.81882(18) 0.0734(7) Uani d . 1 C
H14A 0.8842 0.9444 0.7664 0.110 Uiso calc R 1 H
H14B 0.8407 0.9041 0.8612 0.110 Uiso calc R 1 H
H14C 0.9319 1.0817 0.8369 0.110 Uiso calc R 1 H

loop_
_atom_site_aniso_label
_atom_site_aniso_U_11
_atom_site_aniso_U_22
_atom_site_aniso_U_33
_atom_site_aniso_U_12
_atom_site_aniso_U_13
_atom_site_aniso_U_23
S1 0.0325(2) 0.0509(3) 0.0333(2) -0.0019(2) 0.00619(17) 0.0019(2)
O1 0.0708(11) 0.0736(12) 0.0696(11) 0.0181(10) -0.0181(9) 0.0120(10)
O2 0.0600(10) 0.0616(11) 0.0692(11) 0.0183(8) -0.0100(8) -0.0251(10)
O3 0.0642(10) 0.0564(10) 0.0443(8) -0.0143(8) 0.0036(7) 0.0116(7)
O4 0.0339(7) 0.0891(12) 0.0495(8) 0.0076(8) 0.0101(6) -0.0030(8)
O5 0.0358(7) 0.0788(12) 0.0567(8) 0.0096(8) 0.0123(6) 0.0106(9)
O6 0.0477(9) 0.0739(12) 0.0487(9) -0.0050(8) 0.0153(7) 0.0179(8)
O7 0.0567(9) 0.0686(11) 0.0540(9) 0.0197(8) 0.0215(7) -0.0025(8)
N1 0.0363(9) 0.0493(12) 0.0520(11) 0.0046(8) -0.0026(8) 0.0009(9)
N2 0.0292(8) 0.0433(10) 0.0335(8) 0.0030(7) 0.0019(6) 0.0007(7)
N3 0.0359(9) 0.0445(11) 0.0523(10) 0.0040(8) 0.0160(8) 0.0008(9)
C1 0.0430(11) 0.0423(11) 0.0317(9) -0.0001(9) 0.0020(8) 0.0002(8)
C2 0.0563(14) 0.0604(15) 0.0405(11) -0.0094(11) -0.0025(10) -0.0070(11)
C3 0.0868(19) 0.0510(14) 0.0493(13) -0.0098(13) 0.0000(13) -0.0117(11)
C4 0.106(2) 0.0380(13) 0.0500(13) 0.0072(12) 0.0117(13) -0.0061(10)
C5 0.0653(15) 0.0486(13) 0.0380(11) 0.0155(11) 0.0041(10) -0.0011(10)
C6 0.0427(11) 0.0405(11) 0.0264(9) 0.0036(9) 0.0054(7) -0.0019(8)
C7 0.0328(10) 0.0338(10) 0.0350(9) -0.0027(8) 0.0046(7) -0.0004(8)
C8 0.0338(10) 0.0438(11) 0.0393(10) -0.0116(9) 0.0052(8) -0.0031(9)
C9 0.0303(9) 0.0457(11) 0.0384(10) 0.0060(8) 0.0050(8) 0.0038(9)
C10 0.0311(10) 0.0597(13) 0.0332(10) -0.0027(9) 0.0036(8) -0.0008(9)
C11 0.0273(9) 0.0512(12) 0.0362(10) -0.0017(8) 0.0002(7) -0.0104(9)
C12 0.0523(13) 0.0627(14) 0.0438(11) 0.0145(12) 0.0087(9) 0.0053(11)
C13 0.103(2) 0.0396(13) 0.0520(13) 0.0030(13) 0.0188(13) 0.0066(10)
C14 0.0671(16) 0.0681(18) 0.0850(17) -0.0279(14) 0.0025(13) 0.0056(15)

loop_
_atom_type_symbol
_atom_type_description
_atom_type_scat_dispersion_real
_atom_type_scat_dispersion_imag
_atom_type_scat_source
C C 0.0033 0.0016 'International Tables Vol C Tables 4.2.6.8 and 6.1.1.4'
H H 0.0000 0.0000 'International Tables Vol C Tables 4.2.6.8 and 6.1.1.4'
N N 0.0061 0.0033 'International Tables Vol C Tables 4.2.6.8 and 6.1.1.4'
O O 0.0106 0.0060 'International Tables Vol C Tables 4.2.6.8 and 6.1.1.4'
S S 0.1246 0.1234 'International Tables Vol C Tables 4.2.6.8 and 6.1.1.4'

loop_
_geom_angle_atom_site_label_1
_geom_angle_atom_site_label_2
_geom_angle_atom_site_label_3
_geom_angle
_geom_angle_publ_flag
O3 S1 O4 120.39(10) ?
O3 S1 N2 107.58(9) ?
O4 S1 N2 106.92(8) ?
O3 S1 C6 107.45(9) ?
O4 S1 C6 105.73(10) ?
N2 S1 C6 108.29(8) ?
C8 O6 H6 114(2) ?
O1 N1 O2 124.29(18) ?
O1 N1 C1 117.65(18) ?
O2 N1 C1 118.02(17) ?
C7 N2 S1 121.24(13) ?
C7 N2 H2A 113.5(14) ?
S1 N2 H2A 112.9(13) ?
C11 N3 C12 124.19(18) ?
C11 N3 H3A 115.3(14) ?
C12 N3 H3A 120.3(14) ?
C2 C1 C6 121.9(2) ?
C2 C1 N1 116.37(18) ?
C6 C1 N1 121.74(17) ?
C3 C2 C1 119.7(2) ?
C3 C2 H2 120.1 ?
C1 C2 H2 120.1 ?
C2 C3 C4 119.7(2) ?
C2 C3 H3 120.2 ?
C4 C3 H3 120.2 ?
C3 C4 C5 120.6(2) ?
C3 C4 H4 119.7 ?
C5 C4 H4 119.7 ?
C6 C5 C4 120.7(2) ?
C6 C5 H5 119.6 ?
C4 C5 H5 119.6 ?
C5 C6 C1 117.39(19) ?
C5 C6 S1 117.90(16) ?
C1 C6 S1 124.61(15) ?
N2 C7 C9 112.97(15) ?
N2 C7 C8 106.26(15) ?
C9 C7 C8 113.82(14) ?
N2 C7 H7 107.9 ?
C9 C7 H7 107.9 ?
C8 C7 H7 107.9 ?
O5 C8 O6 125.90(18) y
O5 C8 C7 122.67(17) ?
O6 C8 C7 111.43(18) y
C10 C9 C7 115.36(16) ?
C10 C9 H9A 108.4 ?
C7 C9 H9A 108.4 ?
C10 C9 H9B 108.4 ?
C7 C9 H9B 108.4 ?
H9A C9 H9B 107.5 ?
C11 C10 C9 116.94(14) ?
C11 C10 H10A 108.1 ?
C9 C10 H10A 108.1 ?
C11 C10 H10B 108.1 ?
C9 C10 H10B 108.1 ?
H10A C10 H10B 107.3 ?
O7 C11 N3 120.13(19) ?
O7 C11 C10 121.98(17) y
N3 C11 C10 117.88(17) ?
N3 C12 C13 112.45(18) y
N3 C12 H12A 109.1 ?
C13 C12 H12A 109.1 ?
N3 C12 H12B 109.1 ?
C13 C12 H12B 109.1 ?
H12A C12 H12B 107.8 ?
C14 C13 C12 113.6(2) ?
C14 C13 H13A 108.8 ?
C12 C13 H13A 108.8 ?
C14 C13 H13B 108.8 ?
C12 C13 H13B 108.8 ?
H13A C13 H13B 107.7 ?
C13 C14 H14A 109.5 ?
C13 C14 H14B 109.5 ?
H14A C14 H14B 109.5 ?
C13 C14 H14C 109.5 ?
H14A C14 H14C 109.5 ?
H14B C14 H14C 109.5 ?

loop_
_geom_bond_atom_site_label_1
_geom_bond_atom_site_label_2
_geom_bond_distance
_geom_bond_publ_flag
S1 O3 1.4255(16) ?
S1 O4 1.4269(15) ?
S1 N2 1.6157(16) y
S1 C6 1.793(2) y
O1 N1 1.216(2) ?
O2 N1 1.218(2) ?
O5 C8 1.198(2) y
O6 C8 1.305(2) y
O6 H6 0.82(3) ?
O7 C11 1.245(2) y
N1 C1 1.470(3) y
N2 C7 1.469(2) y
N2 H2A 0.81(2) ?
N3 C11 1.326(2) y
N3 C12 1.459(3) y
N3 H3A 0.83(2) ?
C1 C2 1.380(3) ?
C1 C6 1.400(3) ?
C2 C3 1.377(4) ?
C2 H2 0.93 ?
C3 C4 1.379(4) ?
C3 H3 0.93 ?
C4 C5 1.391(3) ?
C4 H4 0.93 ?
C5 C6 1.389(3) ?
C5 H5 0.93 ?
C7 C9 1.531(3) ?
C7 C8 1.540(2) ?
C7 H7 0.98 ?
C9 C10 1.526(3) ?
C9 H9A 0.97 ?
C9 H9B 0.97 ?
C10 C11 1.501(3) ?
C10 H10A 0.97 ?
C10 H10B 0.97 ?
C12 C13 1.523(4) ?
C12 H12A 0.97 ?
C12 H12B 0.97 ?
C13 C14 1.495(4) ?
C13 H13A 0.97 ?
C13 H13B 0.97 ?
C14 H14A 0.96 ?
C14 H14B 0.96 ?
C14 H14C 0.96 ?

loop_
_geom_hbond_atom_site_label_D
_geom_hbond_atom_site_label_H
_geom_hbond_atom_site_label_A
_geom_hbond_site_symmetry_A
_geom_hbond_distance_DH
_geom_hbond_distance_HA
_geom_hbond_distance_DA
_geom_hbond_angle_DHA
O6 H6 O7 2_547 0.82(3) 1.73(3) 2.549(2) 172(3)
N2 H2A O5 . 0.81(2) 2.192(19) 2.639(2) 115(2)
N2 H2A O2 . 0.81(2) 2.347(19) 2.952(2) 132(2)
N3 H3A O5 1_655 0.83(2) 2.52(2) 3.190(2) 139(2)

loop_
_geom_torsion_atom_site_label_1
_geom_torsion_atom_site_label_2
_geom_torsion_atom_site_label_3
_geom_torsion_atom_site_label_4
_geom_torsion
_geom_torsion_publ_flag
O3 S1 N2 C7 -173.61(13) ?
O4 S1 N2 C7 -42.98(16) ?
C6 S1 N2 C7 70.54(15) ?
O1 N1 C1 C2 -45.2(3) y
O2 N1 C1 C2 132.6(2) y
O1 N1 C1 C6 135.4(2) y
O2 N1 C1 C6 -46.8(3) y
C6 C1 C2 C3 1.5(3) ?
N1 C1 C2 C3 -177.9(2) ?
C1 C2 C3 C4 -2.0(4) ?
C2 C3 C4 C5 0.7(4) ?
C3 C4 C5 C6 1.3(3) ?
C4 C5 C6 C1 -1.8(3) ?
C4 C5 C6 S1 -178.25(16) ?
C2 C1 C6 C5 0.5(3) ?
N1 C1 C6 C5 179.84(18) ?
C2 C1 C6 S1 176.64(15) ?
N1 C1 C6 S1 -4.0(3) ?
O3 S1 C6 C5 138.46(15) ?
O4 S1 C6 C5 8.71(17) ?
N2 S1 C6 C5 -105.60(16) ?
O3 S1 C6 C1 -37.70(17) ?
O4 S1 C6 C1 -167.46(15) ?
N2 S1 C6 C1 78.24(17) ?
S1 N2 C7 C9 89.94(17) ?
S1 N2 C7 C8 -144.58(13) ?
N2 C7 C8 O5 11.2(3) ?
C9 C7 C8 O5 136.1(2) ?
N2 C7 C8 O6 -169.67(16) ?
C9 C7 C8 O6 -44.7(2) ?
N2 C7 C9 C10 66.3(2) ?
C8 C7 C9 C10 -55.0(2) ?
C7 C9 C10 C11 -62.7(2) ?
C12 N3 C11 O7 -4.5(3) y
C12 N3 C11 C10 176.71(19) ?
C9 C10 C11 O7 127.2(2) y
C9 C10 C11 N3 -54.1(2) y
C11 N3 C12 C13 93.2(2) ?
N3 C12 C13 C14 54.2(3) y

loop_
_cod_related_entry_id
_cod_related_entry_database
_cod_related_entry_code
1 ChemSpider 21180296
